data_2204029
loop_
_publ_author_name
'Honz\'i\<cek, Jan'
'Vinkl\'arek, Jarom\'ir'
'Erben, Milan'
'C\'isa\<rov\'a, Ivana'

_publ_section_title
;
 \m-Oxo-bis[azidobis(\h^5^-cyclopentadienyl)titanium(IV)]
;
_journal_issue 8
_journal_name_full 'Acta Crystallographica Section E'
_journal_page_first m1090
_journal_page_last m1091
_journal_paper_doi 10.1107/S1600536804016162
_journal_volume 60
_journal_year 2004
_chemical_formula_iupac '[Ti2 (C5 H5)4 (N3)2 O]'
_chemical_formula_moiety 'C20 H20 N6 O Ti2'
_chemical_formula_sum 'C20 H20 N6 O Ti2'
_chemical_formula_weight 456.22
_chemical_name_systematic
;
\m-Oxo-bis[azidobis(\h^5^-cyclopentadienyl)titanium(IV)]
;
_space_group_IT_number 14
_symmetry_cell_setting monoclinic
_symmetry_space_group_name_Hall '-P 2ybc'
_symmetry_space_group_name_H-M 'P 1 21/c 1'
_atom_sites_solution_hydrogens geom
_atom_sites_solution_primary direct
_atom_sites_solution_secondary difmap
_audit_creation_method SHELXL97
_cell_angle_alpha 90.00
_cell_angle_beta 101.0860(16)
_cell_angle_gamma 90.00
_cell_formula_units_Z 4
_cell_length_a 15.2860(4)
_cell_length_b 8.3620(2)
_cell_length_c 15.6900(4)
_cell_measurement_reflns_used 4685
_cell_measurement_temperature 150(2)
_cell_measurement_theta_max 27.5
_cell_measurement_theta_min 1
_cell_volume 1968.10(9)
_computing_cell_refinement 'COLLECT and DENZO'
_computing_data_collection 'COLLECT (Hooft, 1998) and DENZO (Otwinowski & Minor, 1997)'
_computing_data_reduction 'COLLECT and DENZO'
_computing_molecular_graphics 'PLATON (Spek, 2003)'
_computing_publication_material SHELXL97
_computing_structure_refinement 'SHELXL97 (Sheldrick, 1997)'
_computing_structure_solution 'SIR92 (Altomare et al., 1994)'
_diffrn_ambient_temperature 150(2)
_diffrn_detector_area_resol_mean 9.091
_diffrn_measured_fraction_theta_full 0.999
_diffrn_measured_fraction_theta_max 0.999
_diffrn_measurement_device_type 'Nonius KappaCCD area-detector'
_diffrn_measurement_method '\f and \w scans to fill the Ewald sphere'
_diffrn_radiation_monochromator graphite
_diffrn_radiation_type MoK\a
_diffrn_radiation_wavelength 0.71073
_diffrn_reflns_av_R_equivalents 0.047
_diffrn_reflns_av_sigmaI/netI 0.0406
_diffrn_reflns_limit_h_max 19
_diffrn_reflns_limit_h_min -19
_diffrn_reflns_limit_k_max 10
_diffrn_reflns_limit_k_min -10
_diffrn_reflns_limit_l_max 20
_diffrn_reflns_limit_l_min -20
_diffrn_reflns_number 28006
_diffrn_reflns_theta_full 27.49
_diffrn_reflns_theta_max 27.49
_diffrn_reflns_theta_min 2.65
_diffrn_standards_number 0
_exptl_absorpt_coefficient_mu 0.836
_exptl_absorpt_correction_type none
_exptl_crystal_colour yellow
_exptl_crystal_density_diffrn 1.540
_exptl_crystal_density_method 'not measured'
_exptl_crystal_description block
_exptl_crystal_F_000 936
_exptl_crystal_size_max 0.3
_exptl_crystal_size_mid 0.27
_exptl_crystal_size_min 0.2
_refine_diff_density_max 0.361
_refine_diff_density_min -0.438
_refine_ls_extinction_method none
_refine_ls_goodness_of_fit_ref 1.033
_refine_ls_hydrogen_treatment constr
_refine_ls_matrix_type full
_refine_ls_number_parameters 262
_refine_ls_number_reflns 4508
_refine_ls_number_restraints 0
_refine_ls_restrained_S_all 1.033
_refine_ls_R_factor_all 0.0557
_refine_ls_R_factor_gt 0.0342
_refine_ls_shift/su_max 0.001
_refine_ls_shift/su_mean 0.000
_refine_ls_structure_factor_coef Fsqd
_refine_ls_weighting_details 'calc w = 1/[\s^2^(Fo^2^)+(0.041P)^2^+0.7094P] where P = (Fo^2^+2Fc^2^)/3'
_refine_ls_weighting_scheme calc
_refine_ls_wR_factor_gt 0.0770
_refine_ls_wR_factor_ref 0.0871
_reflns_number_gt 3429
_reflns_number_total 4508
_reflns_threshold_expression I>2\s(I)
_cod_data_source_file hb6061.cif
_cod_data_source_block I
_cod_original_sg_symbol_H-M 'P 21/c'
_cod_database_code 2204029
_cod_database_fobs_code 2204029

loop_
_symmetry_equiv_pos_as_xyz
'x, y, z'
'-x, y+1/2, -z+1/2'
'-x, -y, -z'
'x, -y-1/2, z-1/2'

loop_
_atom_site_label
_atom_site_fract_x
_atom_site_fract_y
_atom_site_fract_z
_atom_site_U_iso_or_equiv
_atom_site_adp_type
_atom_site_calc_flag
_atom_site_refinement_flags
_atom_site_occupancy
_atom_site_type_symbol
Ti1 0.33269(2) 0.05934(4) 0.32027(2) 0.01948(10) Uani d . 1 Ti
Ti2 0.15424(2) -0.13263(4) 0.40785(2) 0.01953(10) Uani d . 1 Ti
O1 0.24461(8) -0.04949(15) 0.36006(8) 0.0226(3) Uani d . 1 O
C1 0.46707(16) -0.0964(3) 0.35669(15) 0.0420(6) Uani d . 1 C
H1 0.5040 -0.0846 0.4108 0.050 Uiso calc R 1 H
C2 0.39866(16) -0.2051(3) 0.33600(15) 0.0372(6) Uani d . 1 C
H2 0.3816 -0.2796 0.3737 0.045 Uiso calc R 1 H
C3 0.35932(16) -0.1844(3) 0.24870(15) 0.0342(5) Uani d . 1 C
H3 0.3107 -0.2410 0.2185 0.041 Uiso calc R 1 H
C4 0.40542(15) -0.0648(3) 0.21496(14) 0.0334(5) Uani d . 1 C
H4 0.3943 -0.0298 0.1576 0.040 Uiso calc R 1 H
C5 0.47158(15) -0.0058(3) 0.28190(16) 0.0382(6) Uani d . 1 C
H5 0.5110 0.0773 0.2778 0.046 Uiso calc R 1 H
C6 0.20309(14) 0.2108(3) 0.25652(14) 0.0310(5) Uani d . 1 C
H6 0.1459 0.1740 0.2576 0.037 Uiso calc R 1 H
C7 0.25229(14) 0.1777(3) 0.19171(13) 0.0315(5) Uani d . 1 C
H7 0.2346 0.1117 0.1438 0.038 Uiso calc R 1 H
C8 0.33341(15) 0.2628(2) 0.21228(13) 0.0304(5) Uani d . 1 C
H8 0.3777 0.2657 0.1791 0.037 Uiso calc R 1 H
C9 0.33556(15) 0.3416(2) 0.29089(14) 0.0309(5) Uani d . 1 C
H9 0.3818 0.4050 0.3200 0.037 Uiso calc R 1 H
C10 0.25424(14) 0.3074(2) 0.31865(14) 0.0296(5) Uani d . 1 C
H10 0.2382 0.3437 0.3695 0.036 Uiso calc R 1 H
C11 0.02101(15) -0.2803(3) 0.35727(13) 0.0346(5) Uani d . 1 C
H11 -0.0199 -0.2898 0.3939 0.042 Uiso calc R 1 H
C12 0.09235(15) -0.3827(3) 0.35465(13) 0.0318(5) Uani d . 1 C
H12 0.1065 -0.4742 0.3881 0.038 Uiso calc R 1 H
C13 0.13915(15) -0.3235(3) 0.29270(13) 0.0318(5) Uani d . 1 C
H13 0.1906 -0.3671 0.2788 0.038 Uiso calc R 1 H
C14 0.09437(15) -0.1872(3) 0.25565(13) 0.0330(5) Uani d . 1 C
H14 0.1105 -0.1250 0.2120 0.040 Uiso calc R 1 H
C15 0.02172(15) -0.1605(3) 0.29502(14) 0.0364(5) Uani d . 1 C
H15 -0.0193 -0.0776 0.2823 0.044 Uiso calc R 1 H
C16 0.22973(15) -0.3075(3) 0.51646(12) 0.0312(5) Uani d . 1 C
H16 0.2485 -0.4053 0.4982 0.037 Uiso calc R 1 H
C17 0.27908(15) -0.1656(3) 0.52637(12) 0.0307(5) Uani d . 1 C
H17 0.3374 -0.1538 0.5183 0.037 Uiso calc R 1 H
C18 0.22612(15) -0.0458(3) 0.55036(12) 0.0326(5) Uani d . 1 C
H18 0.2419 0.0612 0.5592 0.039 Uiso calc R 1 H
C19 0.14388(16) -0.1144(3) 0.55912(13) 0.0339(5) Uani d . 1 C
H19 0.0964 -0.0609 0.5755 0.041 Uiso calc R 1 H
C20 0.14648(16) -0.2758(3) 0.53901(13) 0.0337(5) Uani d . 1 C
H20 0.1013 -0.3498 0.5402 0.040 Uiso calc R 1 H
N1 0.39630(12) 0.1419(2) 0.44242(11) 0.0300(4) Uani d . 1 N
N2 0.38763(13) 0.2629(3) 0.47710(11) 0.0387(5) Uani d . 1 N
N3 0.38211(19) 0.3815(3) 0.51434(15) 0.0690(8) Uani d . 1 N
N4 0.08360(12) 0.0818(2) 0.40632(12) 0.0315(4) Uani d . 1 N
N5 0.09907(11) 0.1920(2) 0.44889(11) 0.0282(4) Uani d . 1 N
N6 0.11234(15) 0.3099(2) 0.49174(13) 0.0455(5) Uani d . 1 N

loop_
_atom_site_aniso_label
_atom_site_aniso_U_11
_atom_site_aniso_U_22
_atom_site_aniso_U_33
_atom_site_aniso_U_12
_atom_site_aniso_U_13
_atom_site_aniso_U_23
Ti1 0.01831(19) 0.02130(19) 0.01871(17) 0.00224(14) 0.00328(13) 0.00283(14)
Ti2 0.02191(19) 0.02018(19) 0.01691(17) 0.00008(14) 0.00476(13) 0.00117(14)
O1 0.0225(7) 0.0239(7) 0.0219(7) 0.0023(6) 0.0056(5) 0.0052(6)
C1 0.0334(13) 0.0570(16) 0.0320(12) 0.0275(12) -0.0031(10) -0.0068(11)
C2 0.0490(15) 0.0291(12) 0.0385(12) 0.0201(11) 0.0207(11) 0.0100(10)
C3 0.0360(13) 0.0311(12) 0.0380(12) 0.0025(10) 0.0139(10) -0.0098(10)
C4 0.0386(13) 0.0392(13) 0.0255(11) 0.0113(11) 0.0139(9) 0.0029(10)
C5 0.0247(12) 0.0391(13) 0.0556(15) 0.0030(10) 0.0201(11) -0.0068(12)
C6 0.0203(11) 0.0295(11) 0.0412(12) 0.0060(9) 0.0010(9) 0.0171(10)
C7 0.0360(13) 0.0313(11) 0.0235(10) 0.0009(10) -0.0032(9) 0.0100(9)
C8 0.0322(12) 0.0294(11) 0.0307(11) 0.0015(10) 0.0088(9) 0.0122(9)
C9 0.0312(12) 0.0214(11) 0.0395(12) 0.0005(9) 0.0056(10) 0.0063(9)
C10 0.0295(12) 0.0233(10) 0.0367(12) 0.0082(9) 0.0082(9) 0.0060(9)
C11 0.0286(12) 0.0495(15) 0.0250(10) -0.0153(11) 0.0034(9) -0.0057(10)
C12 0.0396(13) 0.0250(11) 0.0269(11) -0.0079(10) -0.0037(9) -0.0002(9)
C13 0.0352(13) 0.0291(11) 0.0314(11) -0.0055(10) 0.0074(9) -0.0113(9)
C14 0.0448(14) 0.0346(12) 0.0181(10) -0.0124(11) 0.0028(9) 0.0001(9)
C15 0.0348(13) 0.0376(13) 0.0306(11) 0.0009(10) -0.0090(10) -0.0025(10)
C16 0.0466(14) 0.0282(11) 0.0167(9) 0.0090(10) 0.0010(9) 0.0044(8)
C17 0.0282(12) 0.0444(13) 0.0178(9) 0.0014(10) 0.0002(8) 0.0057(9)
C18 0.0473(14) 0.0294(12) 0.0184(10) -0.0042(11) -0.0005(9) -0.0029(9)
C19 0.0407(14) 0.0445(14) 0.0185(10) 0.0073(11) 0.0110(9) 0.0016(9)
C20 0.0421(14) 0.0381(13) 0.0205(10) -0.0073(11) 0.0051(9) 0.0090(9)
N1 0.0290(10) 0.0281(10) 0.0293(9) 0.0046(8) -0.0031(8) -0.0027(8)
N2 0.0390(12) 0.0510(13) 0.0244(9) 0.0093(10) 0.0019(8) -0.0001(10)
N3 0.098(2) 0.0632(16) 0.0406(12) 0.0296(15) 0.0016(13) -0.0217(12)
N4 0.0267(10) 0.0368(11) 0.0308(10) 0.0060(8) 0.0047(8) 0.0027(9)
N5 0.0299(10) 0.0266(10) 0.0319(10) 0.0078(8) 0.0156(8) 0.0119(9)
N6 0.0694(16) 0.0300(11) 0.0392(11) 0.0002(11) 0.0159(10) 0.0004(9)

loop_
_atom_type_symbol
_atom_type_description
_atom_type_scat_dispersion_real
_atom_type_scat_dispersion_imag
_atom_type_scat_source
C C 0.0033 0.0016 'International Tables Vol C Tables 4.2.6.8 and 6.1.1.4'
H H 0.0000 0.0000 'International Tables Vol C Tables 4.2.6.8 and 6.1.1.4'
O O 0.0106 0.0060 'International Tables Vol C Tables 4.2.6.8 and 6.1.1.4'
N N 0.0061 0.0033 'International Tables Vol C Tables 4.2.6.8 and 6.1.1.4'
Ti Ti 0.2776 0.4457 'International Tables Vol C Tables 4.2.6.8 and 6.1.1.4'

loop_
_geom_angle_atom_site_label_1
_geom_angle_atom_site_label_2
_geom_angle_atom_site_label_3
_geom_angle
O1 Ti1 N1 95.41(7)
O1 Ti1 C7 101.71(7)
N1 Ti1 C7 135.73(8)
O1 Ti1 C5 136.29(7)
N1 Ti1 C5 91.56(8)
C7 Ti1 C5 102.86(8)
O1 Ti1 C10 91.99(6)
N1 Ti1 C10 82.38(7)
C7 Ti1 C10 56.75(8)
C5 Ti1 C10 131.72(8)
O1 Ti1 C4 119.23(7)
N1 Ti1 C4 125.35(8)
C7 Ti1 C4 80.07(8)
C5 Ti1 C4 34.09(8)
C10 Ti1 C4 131.73(7)
O1 Ti1 C3 86.53(7)
N1 Ti1 C3 128.17(8)
C7 Ti1 C3 93.64(8)
C5 Ti1 C3 56.42(8)
C10 Ti1 C3 149.43(8)
C4 Ti1 C3 33.58(8)
O1 Ti1 C6 78.60(7)
N1 Ti1 C6 114.11(7)
C7 Ti1 C6 34.22(7)
C5 Ti1 C6 136.09(8)
C10 Ti1 C6 33.61(7)
C4 Ti1 C6 113.33(8)
C3 Ti1 C6 116.98(8)
O1 Ti1 C8 134.08(7)
N1 Ti1 C8 110.37(7)
C7 Ti1 C8 34.42(7)
C5 Ti1 C8 81.86(8)
C10 Ti1 C8 56.57(7)
C4 Ti1 C8 75.82(8)
C3 Ti1 C8 104.32(8)
C6 Ti1 C8 56.51(7)
O1 Ti1 C1 107.47(8)
N1 Ti1 C1 74.68(8)
C7 Ti1 C1 135.09(8)
C5 Ti1 C1 34.25(8)
C10 Ti1 C1 150.98(9)
C4 Ti1 C1 56.06(8)
C3 Ti1 C1 55.77(8)
C6 Ti1 C1 169.26(8)
C8 Ti1 C1 115.54(8)
O1 Ti1 C9 126.46(7)
N1 Ti1 C9 80.19(7)
C7 Ti1 C9 56.79(8)
C5 Ti1 C9 97.25(8)
C10 Ti1 C9 34.48(7)
C4 Ti1 C9 105.35(8)
C3 Ti1 C9 137.09(8)
C6 Ti1 C9 56.43(7)
C8 Ti1 C9 33.68(7)
C1 Ti1 C9 122.00(9)
O1 Ti1 C2 80.25(7)
N1 Ti1 C2 95.55(8)
C7 Ti1 C2 127.30(8)
C5 Ti1 C2 56.12(8)
C10 Ti1 C2 171.77(8)
C4 Ti1 C2 55.67(7)
C3 Ti1 C2 33.66(8)
C6 Ti1 C2 144.83(8)
C8 Ti1 C2 131.28(8)
C1 Ti1 C2 33.12(8)
C9 Ti1 C2 153.11(8)
O1 Ti2 N4 95.64(7)
O1 Ti2 C16 103.14(7)
N4 Ti2 C16 135.75(7)
O1 Ti2 C12 118.06(7)
N4 Ti2 C12 125.45(8)
C16 Ti2 C12 79.39(8)
O1 Ti2 C11 136.38(7)
N4 Ti2 C11 91.95(8)
C16 Ti2 C11 100.76(8)
C12 Ti2 C11 34.02(8)
O1 Ti2 C13 85.11(7)
N4 Ti2 C13 126.14(8)
C16 Ti2 C13 95.42(8)
C12 Ti2 C13 34.23(7)
C11 Ti2 C13 56.63(8)
O1 Ti2 C20 134.85(7)
N4 Ti2 C20 109.06(8)
C16 Ti2 C20 34.35(8)
C12 Ti2 C20 77.35(8)
C11 Ti2 C20 81.23(8)
C13 Ti2 C20 107.54(8)
O1 Ti2 C18 91.17(7)
N4 Ti2 C18 83.94(8)
C16 Ti2 C18 56.35(7)
C12 Ti2 C18 132.15(7)
C11 Ti2 C18 132.38(7)
C13 Ti2 C18 149.89(8)
C20 Ti2 C18 56.19(7)
O1 Ti2 C17 79.15(7)
N4 Ti2 C17 115.95(8)
C16 Ti2 C17 34.00(7)
C12 Ti2 C17 111.87(8)
C11 Ti2 C17 134.16(8)
C13 Ti2 C17 117.00(8)
C20 Ti2 C17 56.26(8)
C18 Ti2 C17 33.42(7)
O1 Ti2 C19 125.17(7)
N4 Ti2 C19 79.96(7)
C16 Ti2 C19 56.43(7)
C12 Ti2 C19 107.68(8)
C11 Ti2 C19 98.44(8)
C13 Ti2 C19 140.45(8)
C20 Ti2 C19 33.50(8)
C18 Ti2 C19 34.08(8)
C17 Ti2 C19 55.99(8)
O1 Ti2 C14 80.80(7)
N4 Ti2 C14 93.07(8)
C16 Ti2 C14 129.04(8)
C12 Ti2 C14 56.02(7)
C11 Ti2 C14 55.90(7)
C13 Ti2 C14 33.70(8)
C20 Ti2 C14 132.57(8)
C18 Ti2 C14 171.13(8)
C17 Ti2 C14 146.00(8)
C19 Ti2 C14 153.44(8)
O1 Ti2 C15 109.06(7)
N4 Ti2 C15 73.59(8)
C16 Ti2 C15 133.37(8)
C12 Ti2 C15 56.01(8)
C11 Ti2 C15 33.80(8)
C13 Ti2 C15 55.91(8)
C20 Ti2 C15 113.85(8)
C18 Ti2 C15 150.82(8)
C17 Ti2 C15 167.36(8)
C19 Ti2 C15 121.26(8)
C14 Ti2 C15 33.19(8)
Ti2 O1 Ti1 172.03(8)
C2 C1 C5 108.4(2)
C2 C1 Ti1 74.13(13)
C5 C1 Ti1 71.80(12)
C2 C1 H1 125.8
C5 C1 H1 125.8
Ti1 C1 H1 120.0
C1 C2 C3 108.3(2)
C1 C2 Ti1 72.75(13)
C3 C2 Ti1 72.23(12)
C1 C2 H2 125.9
C3 C2 H2 125.9
Ti1 C2 H2 120.9
C4 C3 C2 108.0(2)
C4 C3 Ti1 73.15(13)
C2 C3 Ti1 74.11(12)
C4 C3 H3 126.0
C2 C3 H3 126.0
Ti1 C3 H3 118.7
C3 C4 C5 108.3(2)
C3 C4 Ti1 73.27(12)
C5 C4 Ti1 72.20(12)
C3 C4 H4 125.8
C5 C4 H4 125.8
Ti1 C4 H4 120.5
C4 C5 C1 106.9(2)
C4 C5 Ti1 73.71(12)
C1 C5 Ti1 73.94(12)
C4 C5 H5 126.5
C1 C5 H5 126.5
Ti1 C5 H5 117.9
C10 C6 C7 108.40(19)
C10 C6 Ti1 72.91(12)
C7 C6 Ti1 71.58(11)
C10 C6 H6 125.8
C7 C6 H6 125.8
Ti1 C6 H6 121.4
C6 C7 C8 107.75(19)
C6 C7 Ti1 74.20(11)
C8 C7 Ti1 74.14(11)
C6 C7 H7 126.1
C8 C7 H7 126.1
Ti1 C7 H7 117.6
C9 C8 C7 108.10(19)
C9 C8 Ti1 73.33(12)
C7 C8 Ti1 71.44(11)
C9 C8 H8 125.9
C7 C8 H8 125.9
Ti1 C8 H8 121.0
C8 C9 C10 107.6(2)
C8 C9 Ti1 72.99(12)
C10 C9 Ti1 72.28(12)
C8 C9 H9 126.2
C10 C9 H9 126.2
Ti1 C9 H9 120.4
C6 C10 C9 108.03(19)
C6 C10 Ti1 73.48(12)
C9 C10 Ti1 73.25(12)
C6 C10 H10 126.0
C9 C10 H10 126.0
Ti1 C10 H10 119.2
C12 C11 C15 107.9(2)
C12 C11 Ti2 72.82(12)
C15 C11 Ti2 74.99(13)
C12 C11 H11 126.0
C15 C11 H11 126.0
Ti2 C11 H11 118.1
C11 C12 C13 108.1(2)
C11 C12 Ti2 73.16(12)
C13 C12 Ti2 73.26(12)
C11 C12 H12 126.0
C13 C12 H12 126.0
Ti2 C12 H12 119.5
C14 C13 C12 107.5(2)
C14 C13 Ti2 74.81(12)
C12 C13 Ti2 72.51(12)
C14 C13 H13 126.2
C12 C13 H13 126.2
Ti2 C13 H13 118.4
C15 C14 C13 108.42(19)
C15 C14 Ti2 73.44(12)
C13 C14 Ti2 71.50(11)
C15 C14 H14 125.8
C13 C14 H14 125.8
Ti2 C14 H14 121.0
C14 C15 C11 108.0(2)
C14 C15 Ti2 73.37(12)
C11 C15 Ti2 71.21(12)
C14 C15 H15 126.0
C11 C15 H15 126.0
Ti2 C15 H15 121.2
C17 C16 C20 107.8(2)
C17 C16 Ti2 74.59(12)
C20 C16 Ti2 74.11(12)
C17 C16 H16 126.1
C20 C16 H16 126.1
Ti2 C16 H16 117.3
C18 C17 C16 108.2(2)
C18 C17 Ti2 73.11(12)
C16 C17 Ti2 71.41(11)
C18 C17 H17 125.9
C16 C17 H17 125.9
Ti2 C17 H17 121.3
C17 C18 C19 108.1(2)
C17 C18 Ti2 73.47(11)
C19 C18 Ti2 73.26(11)
C17 C18 H18 126.0
C19 C18 H18 126.0
Ti2 C18 H18 119.2
C20 C19 C18 107.9(2)
C20 C19 Ti2 72.83(12)
C18 C19 Ti2 72.67(11)
C20 C19 H19 126.0
C18 C19 H19 126.0
Ti2 C19 H19 120.3
C19 C20 C16 107.9(2)
C19 C20 Ti2 73.66(12)
C16 C20 Ti2 71.53(11)
C19 C20 H20 126.1
C16 C20 H20 126.1
Ti2 C20 H20 120.5
N2 N1 Ti1 129.62(15)
N3 N2 N1 177.1(2)
N5 N4 Ti2 129.81(15)
N4 N5 N6 177.5(2)

loop_
_geom_bond_atom_site_label_1
_geom_bond_atom_site_label_2
_geom_bond_distance
Ti1 O1 1.8315(13)
Ti1 N1 2.0925(17)
Ti1 C7 2.3676(19)
Ti1 C5 2.379(2)
Ti1 C10 2.394(2)
Ti1 C4 2.398(2)
Ti1 C3 2.400(2)
Ti1 C6 2.401(2)
Ti1 C8 2.402(2)
Ti1 C1 2.406(2)
Ti1 C9 2.407(2)
Ti1 C2 2.424(2)
Ti2 O1 1.8309(13)
Ti2 N4 2.0907(19)
Ti2 C16 2.370(2)
Ti2 C12 2.379(2)
Ti2 C11 2.383(2)
Ti2 C13 2.389(2)
Ti2 C20 2.403(2)
Ti2 C18 2.406(2)
Ti2 C17 2.411(2)
Ti2 C19 2.414(2)
Ti2 C14 2.431(2)
Ti2 C15 2.432(2)
C1 C2 1.377(4)
C1 C5 1.409(3)
C1 H1 0.9300
C2 C3 1.397(3)
C2 H2 0.9300
C3 C4 1.386(3)
C3 H3 0.9300
C4 C5 1.400(3)
C4 H4 0.9300
C5 H5 0.9300
C6 C10 1.386(3)
C6 C7 1.404(3)
C6 H6 0.9300
C7 C8 1.412(3)
C7 H7 0.9300
C8 C9 1.393(3)
C8 H8 0.9300
C9 C10 1.423(3)
C9 H9 0.9300
C10 H10 0.9300
C11 C12 1.393(3)
C11 C15 1.401(3)
C11 H11 0.9300
C12 C13 1.403(3)
C12 H12 0.9300
C13 C14 1.397(3)
C13 H13 0.9300
C14 C15 1.389(3)
C14 H14 0.9300
C15 H15 0.9300
C16 C17 1.398(3)
C16 C20 1.410(3)
C16 H16 0.9300
C17 C18 1.385(3)
C17 H17 0.9300
C18 C19 1.412(3)
C18 H18 0.9300
C19 C20 1.388(3)
C19 H19 0.9300
C20 H20 0.9300
N1 N2 1.169(3)
N2 N3 1.162(3)
N4 N5 1.136(2)
N5 N6 1.188(3)
